data_1550889
loop_
_publ_author_name
'Choung, Ku Sun'
'Marroquin, Karen'
'Teets, Thomas S.'

_publ_section_title
;
 Cyclometalated Iridium-BODIPY Ratiometric O2 Sensors
;
_journal_name_full 'Chemical Science'
_journal_paper_doi 10.1039/C9SC00696F
_journal_year 2019
_chemical_formula_sum 'C56.5 H46 B Cl3 F12 Ir N6 P'
_chemical_formula_weight 1377.32
_space_group_crystal_system triclinic
_space_group_IT_number 2
_space_group_name_Hall '-P 1'
_space_group_name_H-M_alt 'P -1'
_symmetry_space_group_name_Hall '-P 1'
_symmetry_space_group_name_H-M 'P -1'
_atom_sites_solution_hydrogens geom
_audit_creation_method SHELXL-2014/7
_audit_update_record
;
2018-12-06 deposited with the CCDC.    2019-04-15 downloaded from the CCDC.
;
_cell_angle_alpha 105.005(3)
_cell_angle_beta 92.613(3)
_cell_angle_gamma 95.539(3)
_cell_formula_units_Z 2
_cell_length_a 10.868(3)
_cell_length_b 14.021(3)
_cell_length_c 20.638(5)
_cell_measurement_reflns_used 9630
_cell_measurement_temperature 123(2)
_cell_measurement_theta_max 27.38
_cell_measurement_theta_min 2.28
_cell_volume 3015.3(13)
_computing_cell_refinement 'Bruker SAINT'
_computing_data_collection 'Bruker APEX2'
_computing_data_reduction 'Bruker SAINT'
_computing_molecular_graphics 'Bruker SHELXTL'
_computing_publication_material 'Bruker SHELXTL'
_computing_structure_refinement 'SHELXL-2014/7 (Sheldrick, 2014)'
_computing_structure_solution 'SHELXS-97 (Sheldrick 2008)'
_diffrn_ambient_temperature 123(2)
_diffrn_measured_fraction_theta_full 0.965
_diffrn_measured_fraction_theta_max 0.958
_diffrn_measurement_device_type 'Bruker APEX-II CCD'
_diffrn_measurement_method '\f and \w scans'
_diffrn_radiation_type MoK\a
_diffrn_radiation_wavelength 0.71073
_diffrn_reflns_av_R_equivalents 0.0204
_diffrn_reflns_av_unetI/netI 0.0506
_diffrn_reflns_Laue_measured_fraction_full 0.965
_diffrn_reflns_Laue_measured_fraction_max 0.958
_diffrn_reflns_limit_h_max 13
_diffrn_reflns_limit_h_min -13
_diffrn_reflns_limit_k_max 15
_diffrn_reflns_limit_k_min -17
_diffrn_reflns_limit_l_max 26
_diffrn_reflns_limit_l_min -20
_diffrn_reflns_number 16782
_diffrn_reflns_point_group_measured_fraction_full 0.965
_diffrn_reflns_point_group_measured_fraction_max 0.958
_diffrn_reflns_theta_full 25.242
_diffrn_reflns_theta_max 27.103
_diffrn_reflns_theta_min 1.888
_exptl_absorpt_coefficient_mu 2.452
_exptl_absorpt_correction_T_max 0.7456
_exptl_absorpt_correction_T_min 0.5624
_exptl_absorpt_correction_type multi-scan
_exptl_absorpt_process_details sadabs
_exptl_crystal_colour orange
_exptl_crystal_density_diffrn 1.517
_exptl_crystal_description block
_exptl_crystal_F_000 1366
_exptl_crystal_size_max 0.190
_exptl_crystal_size_mid 0.160
_exptl_crystal_size_min 0.080
_refine_diff_density_max 5.847
_refine_diff_density_min -3.606
_refine_diff_density_rms 0.488
_refine_ls_extinction_method none
_refine_ls_goodness_of_fit_ref 1.385
_refine_ls_hydrogen_treatment constr
_refine_ls_matrix_type full
_refine_ls_number_parameters 853
_refine_ls_number_reflns 12744
_refine_ls_number_restraints 1261
_refine_ls_restrained_S_all 1.358
_refine_ls_R_factor_all 0.1110
_refine_ls_R_factor_gt 0.0839
_refine_ls_shift/su_max 0.004
_refine_ls_shift/su_mean 0.000
_refine_ls_structure_factor_coef Fsqd
_refine_ls_weighting_details 'w=1/[\s^2^(Fo^2^)+(0.2000P)^2^] where P=(Fo^2^+2Fc^2^)/3'
_refine_ls_weighting_scheme calc
_refine_ls_wR_factor_gt 0.2458
_refine_ls_wR_factor_ref 0.3110
_reflns_Friedel_coverage 0.000
_reflns_number_gt 10915
_reflns_number_total 12744
_reflns_threshold_expression 'I > 2\s(I)'
_cod_data_source_file c9sc00696f2.cif
_cod_data_source_block 6
_cod_original_cell_volume 3015.1(13)
_cod_original_formula_sum 'C56.50 H46 B Cl3 F12 Ir N6 P'
_cod_database_code 1550889
_shelx_shelxl_version_number 2014/7
_shelx_space_group_comment
; 
The symmetry employed for this shelxl refinement is uniquely defined 
by the following loop, which should always be used as a source of 
symmetry information in preference to the above space-group names. 
They are only intended as comments. 
;
_shelx_estimated_absorpt_t_min 0.653
_shelx_estimated_absorpt_t_max 0.828

loop_
_space_group_symop_operation_xyz
'x, y, z'
'-x, -y, -z'

loop_
_atom_site_label
_atom_site_type_symbol
_atom_site_fract_x
_atom_site_fract_y
_atom_site_fract_z
_atom_site_U_iso_or_equiv
_atom_site_adp_type
_atom_site_occupancy
_atom_site_site_symmetry_order
_atom_site_calc_flag
_atom_site_refinement_flags_posn
_atom_site_refinement_flags_adp
_atom_site_refinement_flags_occupancy
_atom_site_disorder_assembly
_atom_site_disorder_group
Ir1 Ir 0.68039(3) 1.59152(2) 0.82372(2) 0.02606(18) Uani 1 1 d . U . . .
P1S P 0.1330(4) 1.4623(4) 0.6649(4) 0.0896(15) Uani 1 1 d . U . . .
F4 F 0.6279(10) 1.3219(6) 0.9620(5) 0.067(2) Uani 1 1 d . U . . .
F3 F 0.2691(7) 1.4569(7) 0.9293(4) 0.0605(19) Uani 1 1 d . U . . .
C41 C 0.5709(10) 1.5085(7) 0.8708(5) 0.0258(11) Uani 1 1 d . U . . .
N2 N 0.8090(9) 1.5075(8) 0.8523(5) 0.0369(12) Uani 1 1 d . U . . .
N4 N 0.6448(8) 1.4749(7) 0.7271(4) 0.0288(13) Uani 1 1 d . U . . .
N6 N 0.6334(9) 0.8867(7) 0.2782(5) 0.0373(14) Uani 1 1 d . U . . .
N1 N 0.5437(8) 1.6790(7) 0.8099(5) 0.0307(12) Uani 1 1 d . U . . .
F2 F 0.5541(12) 1.9163(9) 0.9922(6) 0.104(4) Uani 1 1 d . U . . .
C42 C 0.4451(10) 1.5161(8) 0.8837(5) 0.0318(14) Uani 1 1 d . U . . .
H42 H 0.4008 1.5637 0.8701 0.038 Uiso 1 1 calc R U . . .
N5 N 0.4708(11) 0.9735(7) 0.2339(5) 0.0448(17) Uani 1 1 d . U . . .
C85 C 0.5378(10) 1.4182(8) 0.7072(5) 0.0307(17) Uani 1 1 d . U . . .
H85 H 0.4728 1.4263 0.7367 0.037 Uiso 1 1 calc R U . . .
C45 C 0.5700(13) 1.3834(8) 0.9333(6) 0.0427(15) Uani 1 1 d . U . . .
C21 C 0.7079(11) 1.7002(8) 0.9133(5) 0.0312(13) Uani 1 1 d . U . . .
C26 C 0.6269(12) 1.7693(8) 0.9166(6) 0.0377(17) Uani 1 1 d . U . . .
C86 C 0.5162(10) 1.3498(8) 0.6475(5) 0.0299(17) Uani 1 1 d . U . . .
H86 H 0.4357 1.3153 0.6341 0.036 Uiso 1 1 calc R U . . .
F1 F 0.9007(11) 1.7972(7) 1.0681(4) 0.086(3) Uani 1 1 d . U . . .
C94 C 0.5981(10) 1.2553(8) 0.5395(5) 0.0317(16) Uani 1 1 d . U . . .
C95 C 0.6735(11) 1.2715(9) 0.4867(5) 0.0334(18) Uani 1 1 d . U . . .
H95 H 0.7292 1.3303 0.4934 0.040 Uiso 1 1 calc R U . . .
C82 C 0.7301(10) 1.3880(8) 0.6266(5) 0.0340(19) Uani 1 1 d . U . . .
H82 H 0.7982 1.3794 0.5992 0.041 Uiso 1 1 calc R U . . .
C43 C 0.3893(11) 1.4519(9) 0.9166(5) 0.0385(15) Uani 1 1 d . U . . .
C44 C 0.4461(13) 1.3856(9) 0.9433(5) 0.0447(16) Uani 1 1 d . U . . .
H44 H 0.4030 1.3446 0.9669 0.054 Uiso 1 1 calc R U . . .
C70 C 0.7351(10) 0.9327(8) 0.3830(5) 0.0326(15) Uani 1 1 d . U . . .
F6 F 0.5038(12) 0.8068(7) 0.1779(6) 0.101(3) Uani 1 1 d . U . . .
F6S F 0.0669(11) 1.5503(9) 0.7090(7) 0.093(3) Uani 1 1 d . U . . .
C96 C 0.6622(10) 1.1973(8) 0.4248(5) 0.0328(18) Uani 1 1 d . U . . .
H96 H 0.7122 1.2060 0.3897 0.039 Uiso 1 1 calc R U . . .
C81 C 0.6150(10) 1.3294(8) 0.6043(5) 0.0299(17) Uani 1 1 d . U . . .
C91 C 0.5802(11) 1.1131(8) 0.4145(5) 0.0331(16) Uani 1 1 d . U . . .
C36 C 0.7679(12) 1.4447(8) 0.8850(6) 0.0408(15) Uani 1 1 d . U . . .
C92 C 0.5054(11) 1.0991(9) 0.4649(5) 0.039(2) Uani 1 1 d . U . . .
H92 H 0.4489 1.0407 0.4579 0.046 Uiso 1 1 calc R U . . .
C72 C 0.7133(11) 0.8182(8) 0.2822(6) 0.0363(16) Uani 1 1 d . U . . .
C93 C 0.5150(11) 1.1744(9) 0.5276(5) 0.039(2) Uani 1 1 d . U . . .
H93 H 0.4613 1.1668 0.5614 0.046 Uiso 1 1 calc R U . . .
C68 C 0.6438(11) 0.9571(8) 0.3378(5) 0.0324(14) Uani 1 1 d . U . . .
C23 C 0.8052(15) 1.7854(9) 1.0181(6) 0.050(2) Uani 1 1 d . U . . .
F5S F 0.2128(11) 1.5337(10) 0.6389(9) 0.113(3) Uani 1 1 d . U . . .
C46 C 0.6359(11) 1.4447(7) 0.9000(5) 0.0340(13) Uani 1 1 d . U . . .
F5 F 0.6401(11) 0.9295(10) 0.1700(4) 0.092(3) Uani 1 1 d . U . . .
C24 C 0.7288(16) 1.8566(10) 1.0277(7) 0.055(2) Uani 1 1 d . U . . .
H24 H 0.7364 1.9102 1.0673 0.066 Uiso 1 1 calc R U . . .
F4S F 0.0259(11) 1.4481(11) 0.6027(7) 0.103(3) Uani 1 1 d . U . . .
C69 C 0.7797(13) 0.9876(11) 0.4537(6) 0.046(3) Uani 1 1 d . U . . .
H69A H 0.7186 0.9733 0.4844 0.069 Uiso 1 1 calc R U . . .
H69B H 0.7905 1.0591 0.4577 0.069 Uiso 1 1 calc R U . . .
H69C H 0.8591 0.9661 0.4653 0.069 Uiso 1 1 calc R U . . .
C67 C 0.5715(11) 1.0351(8) 0.3488(5) 0.0346(15) Uani 1 1 d . U . . .
C65 C 0.3428(15) 0.9356(11) 0.1295(7) 0.059(4) Uani 1 1 d . U . . .
H65A H 0.4122 0.9320 0.1006 0.088 Uiso 1 1 calc R U . . .
H65B H 0.2766 0.9660 0.1112 0.088 Uiso 1 1 calc R U . . .
H65C H 0.3113 0.8686 0.1313 0.088 Uiso 1 1 calc R U . . .
C66 C 0.4828(13) 1.0439(9) 0.2978(6) 0.0420(18) Uani 1 1 d . U . . .
F3S F 0.2391(11) 1.4764(12) 0.7206(9) 0.127(3) Uani 1 1 d . U . . .
C22 C 0.8029(13) 1.7050(9) 0.9618(6) 0.045(2) Uani 1 1 d . U . . .
H22 H 0.8610 1.6577 0.9570 0.054 Uiso 1 1 calc R U . . .
C71 C 0.7744(11) 0.8454(9) 0.3453(6) 0.0396(17) Uani 1 1 d . U . . .
H71 H 0.8343 0.8097 0.3607 0.047 Uiso 1 1 calc R U . . .
F2S F 0.1995(12) 1.3736(11) 0.6184(10) 0.131(4) Uani 1 1 d . U . . .
C16 C 0.5311(12) 1.7584(9) 0.8648(7) 0.0436(19) Uani 1 1 d . U . . .
C35 C 0.8471(15) 1.3847(11) 0.9121(8) 0.060(2) Uani 1 1 d . U . . .
H35 H 0.8204 1.3449 0.9408 0.072 Uiso 1 1 calc R U . . .
C12 C 0.4657(12) 1.6584(10) 0.7525(6) 0.044(2) Uani 1 1 d . U . . .
H12 H 0.4768 1.6043 0.7154 0.053 Uiso 1 1 calc R U . . .
C83 C 0.7428(10) 1.4577(8) 0.6883(5) 0.0335(18) Uani 1 1 d . U . . .
H83 H 0.8214 1.4944 0.7041 0.040 Uiso 1 1 calc R U . . .
C73 C 0.7351(15) 0.7341(9) 0.2276(7) 0.053(3) Uani 1 1 d . U . . .
H73A H 0.6607 0.6859 0.2169 0.080 Uiso 1 1 calc R U . . .
H73B H 0.8049 0.7025 0.2412 0.080 Uiso 1 1 calc R U . . .
H73C H 0.7544 0.7571 0.1878 0.080 Uiso 1 1 calc R U . . .
F1S F 0.0435(12) 1.3856(10) 0.6967(8) 0.106(3) Uani 1 1 d . U . . .
C34 C 0.9792(16) 1.3930(14) 0.8892(9) 0.072(3) Uani 1 1 d . U . . .
H34 H 1.0363 1.3507 0.8993 0.086 Uiso 1 1 calc R U . . .
C13 C 0.3690(15) 1.7177(11) 0.7489(9) 0.060(3) Uani 1 1 d . U . . .
H13 H 0.3080 1.6982 0.7121 0.072 Uiso 1 1 calc R U . . .
C62 C 0.3975(15) 1.1097(10) 0.2958(7) 0.053(2) Uani 1 1 d . U . . .
C33 C 1.0169(15) 1.4619(13) 0.8536(8) 0.064(2) Uani 1 1 d . U . . .
H33 H 1.1000 1.4733 0.8426 0.077 Uiso 1 1 calc R U . . .
C64 C 0.3844(14) 0.9948(10) 0.1960(7) 0.052(2) Uani 1 1 d . U . . .
B1 B 0.5588(17) 0.8907(12) 0.2142(8) 0.0553(18) Uani 1 1 d . U . . .
C14 C 0.3632(17) 1.8013(13) 0.7972(10) 0.070(3) Uani 1 1 d . U . . .
H14 H 0.3087 1.8479 0.7914 0.084 Uiso 1 1 calc R U . . .
C25 C 0.6412(15) 1.8475(9) 0.9782(7) 0.052(2) Uani 1 1 d . U . . .
C32 C 0.9267(12) 1.5100(11) 0.8363(7) 0.0510(19) Uani 1 1 d . U . . .
H32 H 0.9493 1.5524 0.8086 0.061 Uiso 1 1 calc R U . . .
C63 C 0.3353(15) 1.0799(10) 0.2342(7) 0.057(3) Uani 1 1 d . U . . .
H63 H 0.2698 1.1109 0.2192 0.069 Uiso 1 1 calc R U . . .
C15 C 0.4367(15) 1.8180(11) 0.8544(9) 0.062(3) Uani 1 1 d . U . . .
H15 H 0.4247 1.8735 0.8904 0.075 Uiso 1 1 calc R U . . .
C61 C 0.3661(17) 1.1980(14) 0.3458(8) 0.077(5) Uani 1 1 d . U . . .
H61A H 0.3057 1.2306 0.3249 0.115 Uiso 1 1 calc R U . . .
H61B H 0.4412 1.2442 0.3620 0.115 Uiso 1 1 calc R U . . .
H61C H 0.3305 1.1778 0.3836 0.115 Uiso 1 1 calc R U . . .
C50 C 0.7991(10) 1.6722(8) 0.7842(6) 0.0333(14) Uani 1 1 d D U . . .
C51 C 0.940(3) 1.828(2) 0.7730(14) 0.052(3) Uani 0.273(17) 1 d D U P A 1
C56 C 0.991(4) 1.888(3) 0.8308(16) 0.054(3) Uani 0.273(17) 1 d D U P A 1
C52 C 0.994(3) 1.837(2) 0.7183(16) 0.055(3) Uani 0.273(17) 1 d D U P A 1
C58 C 0.916(5) 1.892(4) 0.896(2) 0.064(7) Uani 0.273(17) 1 d D U P A 1
H58A H 0.8532 1.8346 0.8874 0.096 Uiso 0.136(8) 1 calc R U P A 1
H58B H 0.9741 1.8907 0.9339 0.096 Uiso 0.136(8) 1 calc R U P A 1
H58C H 0.8765 1.9533 0.9078 0.096 Uiso 0.136(8) 1 calc R U P A 1
H58D H 0.9494 1.9512 0.9320 0.096 Uiso 0.136(8) 1 calc R U P A 1
H58E H 0.8284 1.8950 0.8855 0.096 Uiso 0.136(8) 1 calc R U P A 1
H58F H 0.9261 1.8324 0.9116 0.096 Uiso 0.136(8) 1 calc R U P A 1
C57 C 0.957(5) 1.752(4) 0.6492(19) 0.062(6) Uani 0.273(17) 1 d D U P A 1
H57A H 0.8894 1.7047 0.6559 0.093 Uiso 0.136(8) 1 calc R U P A 1
H57B H 0.9310 1.7823 0.6140 0.093 Uiso 0.136(8) 1 calc R U P A 1
H57C H 1.0293 1.7161 0.6355 0.093 Uiso 0.136(8) 1 calc R U P A 1
H57D H 1.0104 1.7640 0.6144 0.093 Uiso 0.136(8) 1 calc R U P A 1
H57E H 0.9689 1.6865 0.6563 0.093 Uiso 0.136(8) 1 calc R U P A 1
H57F H 0.8705 1.7526 0.6348 0.093 Uiso 0.136(8) 1 calc R U P A 1
C55 C 1.080(4) 1.958(3) 0.8318(19) 0.056(3) Uani 0.273(17) 1 d D U P A 1
H55 H 1.1137 2.0011 0.8737 0.068 Uiso 0.273(17) 1 calc R U P A 1
C54 C 1.125(4) 1.971(3) 0.776(2) 0.058(3) Uani 0.273(17) 1 d D U P A 1
H54 H 1.1852 2.0252 0.7765 0.069 Uiso 0.273(17) 1 calc R U P A 1
C53 C 1.084(3) 1.906(3) 0.7187(19) 0.057(3) Uani 0.273(17) 1 d D U P A 1
H53 H 1.1196 1.9095 0.6780 0.068 Uiso 0.273(17) 1 calc R U P A 1
N3 N 0.855(4) 1.741(2) 0.774(2) 0.046(3) Uani 0.273(17) 1 d D U P A 1
C51A C 0.9636(14) 1.7967(11) 0.7539(7) 0.051(2) Uani 0.727(17) 1 d D U P A 2
C56A C 1.0054(17) 1.8757(11) 0.8036(9) 0.054(2) Uani 0.727(17) 1 d D U P A 2
C52A C 0.9982(13) 1.7951(12) 0.6936(8) 0.055(3) Uani 0.727(17) 1 d D U P A 2
C58A C 0.962(2) 1.8825(16) 0.8770(10) 0.061(4) Uani 0.727(17) 1 d D U P A 2
H58G H 0.9070 1.8224 0.8764 0.092 Uiso 0.364(8) 1 calc R U P A 2
H58H H 1.0342 1.8886 0.9084 0.092 Uiso 0.364(8) 1 calc R U P A 2
H58I H 0.9166 1.9408 0.8916 0.092 Uiso 0.364(8) 1 calc R U P A 2
H58J H 0.9982 1.9455 0.9078 0.092 Uiso 0.364(8) 1 calc R U P A 2
H58K H 0.8710 1.8792 0.8758 0.092 Uiso 0.364(8) 1 calc R U P A 2
H58L H 0.9886 1.8271 0.8927 0.092 Uiso 0.364(8) 1 calc R U P A 2
C57A C 0.947(2) 1.7037(16) 0.6307(11) 0.063(4) Uani 0.727(17) 1 d D U P A 2
H57G H 0.9814 1.7141 0.5897 0.095 Uiso 0.364(8) 1 calc R U P A 2
H57H H 0.9712 1.6418 0.6383 0.095 Uiso 0.364(8) 1 calc R U P A 2
H57I H 0.8561 1.6994 0.6255 0.095 Uiso 0.364(8) 1 calc R U P A 2
H57J H 0.8911 1.6561 0.6460 0.095 Uiso 0.364(8) 1 calc R U P A 2
H57K H 0.9012 1.7284 0.5974 0.095 Uiso 0.364(8) 1 calc R U P A 2
H57L H 1.0164 1.6708 0.6102 0.095 Uiso 0.364(8) 1 calc R U P A 2
C55A C 1.0793(17) 1.9493(13) 0.7941(9) 0.056(3) Uani 0.727(17) 1 d D U P A 2
H55A H 1.1119 2.0022 0.8316 0.067 Uiso 0.727(17) 1 calc R U P A 2
C54A C 1.1098(18) 1.9514(13) 0.7322(9) 0.057(3) Uani 0.727(17) 1 d D U P A 2
H54A H 1.1558 2.0072 0.7234 0.069 Uiso 0.727(17) 1 calc R U P A 2
C53A C 1.0710(16) 1.8701(12) 0.6844(10) 0.059(3) Uani 0.727(17) 1 d D U P A 2
H53A H 1.0974 1.8654 0.6405 0.071 Uiso 0.727(17) 1 calc R U P A 2
N3A N 0.8741(15) 1.7196(11) 0.7648(10) 0.046(3) Uani 0.727(17) 1 d D U P A 2
Cl5S Cl 0.4820(17) 1.5434(10) 0.5664(6) 0.134(6) Uani 0.5 1 d D U P B -1
Cl4S Cl 0.295(3) 1.3622(19) 0.5142(14) 0.235(10) Uani 0.5 1 d D U P B -1
C2S C 0.386(5) 1.465(3) 0.4953(19) 0.192(10) Uani 0.5 1 d D U P B -1
H2S1 H 0.4401 1.4385 0.4590 0.230 Uiso 0.5 1 calc R U P B -1
H2S2 H 0.3297 1.5058 0.4784 0.230 Uiso 0.5 1 calc R U P B -1
C1S C 0.145(5) 0.795(3) 0.2916(11) 0.065(4) Uani 0.385(10) 1 d D U P C 1
H1S1 H 0.2280 0.7814 0.2761 0.078 Uiso 0.385(10) 1 calc R U P C 1
H1S2 H 0.0988 0.7296 0.2905 0.078 Uiso 0.385(10) 1 calc R U P C 1
Cl1S Cl 0.1645(10) 0.8683(8) 0.3778(5) 0.065(3) Uani 0.385(10) 1 d D U P C 1
Cl2S Cl 0.066(2) 0.8454(16) 0.2321(8) 0.079(4) Uani 0.385(10) 1 d D U P C 1
C1A C 0.144(2) 0.804(3) 0.3001(13) 0.068(3) Uani 0.615(10) 1 d D U P C 2
H1A1 H 0.0936 0.7427 0.3020 0.081 Uiso 0.615(10) 1 calc R U P C 2
H1A2 H 0.1657 0.8456 0.3467 0.081 Uiso 0.615(10) 1 calc R U P C 2
Cl1A Cl 0.0582(14) 0.8706(12) 0.2542(7) 0.100(3) Uani 0.615(10) 1 d D U P C 2
Cl2A Cl 0.2837(5) 0.7739(4) 0.2593(3) 0.0453(14) Uani 0.615(10) 1 d D U P C 2

loop_
_atom_site_aniso_label
_atom_site_aniso_U_11
_atom_site_aniso_U_22
_atom_site_aniso_U_33
_atom_site_aniso_U_23
_atom_site_aniso_U_13
_atom_site_aniso_U_12
Ir1 0.0318(3) 0.0214(2) 0.0234(2) 0.00246(16) 0.00028(15) 0.00594(15)
P1S 0.0351(19) 0.076(3) 0.169(5) 0.050(3) 0.009(2) 0.0117(18)
F4 0.093(5) 0.043(4) 0.070(5) 0.035(4) -0.024(4) -0.007(4)
F3 0.043(3) 0.091(6) 0.045(4) 0.026(4) -0.008(3) -0.024(3)
C41 0.042(2) 0.017(3) 0.015(3) -0.002(2) 0.000(2) 0.006(2)
N2 0.042(2) 0.038(3) 0.029(3) 0.002(2) -0.004(2) 0.018(3)
N4 0.033(3) 0.031(3) 0.019(2) 0.0027(18) 0.0031(18) 0.001(2)
N6 0.044(4) 0.022(3) 0.038(3) -0.002(2) 0.001(2) -0.002(2)
N1 0.031(3) 0.025(3) 0.038(3) 0.0124(18) 0.002(2) 0.006(2)
F2 0.114(8) 0.092(7) 0.083(6) -0.039(5) -0.011(5) 0.069(6)
C42 0.038(2) 0.030(4) 0.023(4) 0.003(3) -0.003(3) -0.003(3)
N5 0.067(4) 0.030(3) 0.033(3) 0.000(2) -0.002(3) 0.009(3)
C85 0.030(3) 0.040(4) 0.018(3) 0.002(2) 0.002(2) 0.002(3)
C45 0.070(3) 0.023(4) 0.030(4) 0.007(3) -0.019(3) -0.007(3)
C21 0.046(4) 0.020(3) 0.025(2) 0.0016(19) 0.0010(19) 0.004(2)
C26 0.054(4) 0.024(3) 0.035(3) 0.003(2) 0.008(3) 0.012(3)
C86 0.028(3) 0.033(4) 0.024(3) 0.000(2) 0.004(2) 0.002(3)
F1 0.138(8) 0.054(5) 0.048(4) -0.012(4) -0.049(5) 0.023(5)
C94 0.040(4) 0.033(3) 0.020(3) 0.004(2) 0.004(2) 0.003(3)
C95 0.039(4) 0.033(4) 0.025(3) 0.001(3) 0.010(3) 0.004(3)
C82 0.030(3) 0.039(4) 0.027(3) -0.001(3) 0.007(3) 0.001(3)
C43 0.049(3) 0.038(4) 0.022(4) 0.002(3) -0.005(3) -0.013(3)
C44 0.072(3) 0.031(4) 0.023(4) 0.005(3) -0.011(4) -0.017(3)
C70 0.039(4) 0.031(4) 0.029(3) 0.011(2) 0.012(3) -0.003(3)
F6 0.127(8) 0.048(4) 0.093(6) -0.039(4) -0.063(5) 0.037(4)
F6S 0.085(6) 0.081(5) 0.126(7) 0.044(4) 0.019(5) 0.015(4)
C96 0.040(4) 0.031(4) 0.024(3) 0.002(3) 0.009(3) 0.002(3)
C81 0.030(3) 0.033(4) 0.024(3) 0.002(2) 0.005(2) 0.004(3)
C91 0.042(4) 0.030(3) 0.026(2) 0.004(2) 0.010(2) 0.003(3)
C36 0.055(3) 0.024(4) 0.040(4) 0.003(3) -0.011(3) 0.015(3)
C92 0.046(5) 0.039(4) 0.025(3) 0.000(3) 0.010(3) -0.005(3)
C72 0.044(4) 0.027(4) 0.038(3) 0.006(2) 0.012(3) 0.001(3)
C93 0.045(5) 0.040(4) 0.024(3) 0.000(3) 0.009(3) -0.004(3)
C68 0.043(4) 0.023(3) 0.029(3) 0.006(2) 0.009(3) -0.003(2)
C23 0.083(6) 0.032(4) 0.028(4) -0.003(3) -0.012(3) 0.011(4)
F5S 0.065(5) 0.097(6) 0.189(9) 0.054(6) 0.037(5) 0.005(4)
C46 0.055(3) 0.015(3) 0.028(4) 0.001(2) -0.009(3) 0.005(3)
F5 0.104(6) 0.150(8) 0.028(4) 0.017(4) 0.018(4) 0.052(5)
C24 0.082(6) 0.033(5) 0.041(4) -0.008(3) 0.001(4) 0.011(4)
F4S 0.072(5) 0.112(8) 0.128(6) 0.036(5) 0.012(4) 0.010(5)
C69 0.057(7) 0.053(6) 0.027(4) 0.010(3) 0.006(4) 0.004(6)
C67 0.048(4) 0.028(3) 0.026(2) 0.004(2) 0.009(2) 0.002(2)
C65 0.069(8) 0.048(7) 0.048(5) -0.010(4) -0.015(5) 0.017(6)
C66 0.061(5) 0.032(4) 0.030(3) 0.003(3) 0.002(3) 0.008(3)
F3S 0.056(5) 0.144(10) 0.188(8) 0.059(6) -0.011(5) 0.004(5)
C22 0.061(5) 0.030(4) 0.035(4) -0.007(3) -0.012(3) 0.009(3)
C71 0.044(5) 0.031(4) 0.043(4) 0.010(3) 0.007(3) 0.001(3)
F2S 0.069(6) 0.093(5) 0.224(10) 0.026(6) 0.033(6) 0.017(5)
C16 0.054(4) 0.027(4) 0.050(4) 0.007(3) 0.002(3) 0.018(3)
C35 0.072(4) 0.046(5) 0.065(6) 0.017(4) -0.015(4) 0.027(4)
C12 0.049(5) 0.045(5) 0.044(4) 0.022(3) -0.008(3) 0.010(3)
C83 0.032(3) 0.036(4) 0.028(3) -0.001(3) 0.005(3) 0.002(3)
C73 0.071(8) 0.029(5) 0.053(5) -0.002(4) 0.008(6) 0.011(5)
F1S 0.083(6) 0.084(5) 0.158(9) 0.052(6) 0.005(5) -0.010(5)
C34 0.065(4) 0.069(6) 0.079(7) 0.010(5) -0.018(5) 0.033(5)
C13 0.062(6) 0.051(5) 0.072(6) 0.023(4) -0.022(5) 0.016(4)
C62 0.073(6) 0.042(5) 0.038(4) -0.002(3) -0.002(4) 0.020(4)
C33 0.050(4) 0.071(6) 0.065(6) 0.000(5) -0.003(4) 0.034(4)
C64 0.065(5) 0.040(5) 0.041(4) -0.004(3) -0.008(3) 0.012(4)
B1 0.070(5) 0.042(4) 0.042(3) -0.012(3) -0.012(3) 0.017(3)
C14 0.065(6) 0.055(5) 0.092(7) 0.018(5) -0.015(5) 0.026(5)
C25 0.079(5) 0.029(4) 0.044(4) -0.003(3) 0.005(3) 0.022(4)
C32 0.041(3) 0.060(5) 0.047(5) -0.001(4) -0.002(3) 0.022(3)
C63 0.075(6) 0.044(5) 0.045(4) -0.003(4) -0.010(4) 0.020(4)
C15 0.065(6) 0.045(5) 0.075(6) 0.004(4) -0.003(4) 0.031(4)
C61 0.076(9) 0.073(9) 0.062(7) -0.025(6) -0.011(7) 0.038(7)
C50 0.034(3) 0.030(3) 0.032(3) 0.001(2) 0.008(3) 0.004(2)
C51 0.047(5) 0.047(5) 0.065(5) 0.021(4) 0.016(4) 0.000(4)
C56 0.047(6) 0.049(5) 0.066(5) 0.017(5) 0.017(5) 0.000(4)
C52 0.050(5) 0.051(5) 0.067(5) 0.020(4) 0.020(4) 0.001(4)
C58 0.055(14) 0.062(14) 0.072(7) 0.010(11) 0.026(9) -0.003(11)
C57 0.057(10) 0.055(10) 0.072(7) 0.012(7) 0.025(9) 0.004(8)
C55 0.049(6) 0.051(6) 0.069(6) 0.017(6) 0.017(6) -0.002(4)
C54 0.049(6) 0.054(6) 0.072(6) 0.020(5) 0.019(5) -0.001(4)
C53 0.050(5) 0.054(6) 0.069(6) 0.021(5) 0.021(5) 0.001(4)
N3 0.043(6) 0.043(5) 0.057(6) 0.018(4) 0.015(5) 0.004(4)
C51A 0.046(5) 0.046(4) 0.065(5) 0.021(4) 0.016(4) 0.004(3)
C56A 0.048(5) 0.048(4) 0.067(5) 0.019(4) 0.018(4) 0.000(4)
C52A 0.051(5) 0.053(5) 0.065(5) 0.021(4) 0.019(4) 0.006(4)
C58A 0.060(9) 0.057(8) 0.066(5) 0.017(6) 0.019(7) -0.012(7)
C57A 0.062(9) 0.054(8) 0.073(6) 0.007(6) 0.030(8) 0.013(6)
C55A 0.048(5) 0.052(5) 0.068(5) 0.020(5) 0.019(5) -0.002(4)
C54A 0.050(5) 0.056(5) 0.071(6) 0.022(5) 0.023(5) 0.004(4)
C53A 0.054(5) 0.061(6) 0.067(5) 0.023(4) 0.023(5) 0.003(4)
N3A 0.038(5) 0.042(5) 0.063(5) 0.020(4) 0.013(4) 0.006(4)
Cl5S 0.239(16) 0.119(9) 0.095(7) 0.070(7) 0.086(9) 0.115(9)
Cl4S 0.31(2) 0.178(16) 0.196(17) 0.004(14) 0.040(17) 0.067(13)
C2S 0.28(2) 0.162(16) 0.148(15) 0.016(14) 0.060(14) 0.128(15)
C1S 0.070(7) 0.075(8) 0.040(5) -0.009(5) 0.005(7) 0.028(7)
Cl1S 0.063(5) 0.066(6) 0.048(4) -0.022(4) 0.015(4) 0.021(4)
Cl2S 0.090(7) 0.077(8) 0.065(6) -0.002(6) 0.003(6) 0.050(6)
C1A 0.068(6) 0.079(8) 0.051(7) 0.000(6) 0.011(5) 0.026(6)
Cl1A 0.084(5) 0.108(9) 0.110(8) 0.018(6) 0.005(6) 0.058(5)
Cl2A 0.048(3) 0.039(3) 0.054(3) 0.019(2) 0.003(2) 0.0093(19)

loop_
_atom_type_symbol
_atom_type_description
_atom_type_scat_dispersion_real
_atom_type_scat_dispersion_imag
_atom_type_scat_source
C C 0.0033 0.0016 'International Tables Vol C Tables 4.2.6.8 and 6.1.1.4'
H H 0.0000 0.0000 'International Tables Vol C Tables 4.2.6.8 and 6.1.1.4'
B B 0.0013 0.0007 'International Tables Vol C Tables 4.2.6.8 and 6.1.1.4'
N N 0.0061 0.0033 'International Tables Vol C Tables 4.2.6.8 and 6.1.1.4'
F F 0.0171 0.0103 'International Tables Vol C Tables 4.2.6.8 and 6.1.1.4'
P P 0.1023 0.0942 'International Tables Vol C Tables 4.2.6.8 and 6.1.1.4'
Ir Ir -1.4442 7.9887 'International Tables Vol C Tables 4.2.6.8 and 6.1.1.4'
Cl Cl 0.1484 0.1585 'International Tables Vol C Tables 4.2.6.8 and 6.1.1.4'

loop_
_geom_angle_atom_site_label_1
_geom_angle_atom_site_label_2
_geom_angle_atom_site_label_3
_geom_angle
C50 Ir1 C41 174.7(4)
C50 Ir1 C21 89.1(4)
C41 Ir1 C21 88.1(4)
C50 Ir1 N1 89.7(4)
C41 Ir1 N1 94.2(4)
C21 Ir1 N1 80.1(4)
C50 Ir1 N2 95.9(5)
C41 Ir1 N2 79.8(4)
C21 Ir1 N2 93.4(4)
N1 Ir1 N2 171.4(3)
C50 Ir1 N4 91.8(4)
C41 Ir1 N4 91.1(3)
C21 Ir1 N4 178.3(4)
N1 Ir1 N4 98.5(4)
N2 Ir1 N4 87.9(4)
F5S P1S F3S 85.9(9)
F5S P1S F6S 90.7(7)
F3S P1S F6S 92.0(9)
F5S P1S F2S 88.5(8)
F3S P1S F2S 89.1(9)
F6S P1S F2S 178.6(10)
F5S P1S F4S 91.4(9)
F3S P1S F4S 176.8(9)
F6S P1S F4S 89.8(7)
F2S P1S F4S 89.1(9)
F5S P1S F1S 177.8(10)
F3S P1S F1S 93.1(8)
F6S P1S F1S 87.4(7)
F2S P1S F1S 93.4(8)
F4S P1S F1S 89.6(7)
C42 C41 C46 118.3(10)
C42 C41 Ir1 127.4(8)
C46 C41 Ir1 113.9(8)
C36 N2 C32 119.0(11)
C36 N2 Ir1 116.2(8)
C32 N2 Ir1 124.7(10)
C85 N4 C83 119.0(9)
C85 N4 Ir1 124.3(7)
C83 N4 Ir1 116.6(7)
C68 N6 C72 108.4(10)
C68 N6 B1 125.6(10)
C72 N6 B1 125.4(10)
C12 N1 C16 121.5(10)
C12 N1 Ir1 123.4(8)
C16 N1 Ir1 115.0(8)
C43 C42 C41 117.4(11)
C43 C42 H42 121.3
C41 C42 H42 121.3
C64 N5 C66 109.4(11)
C64 N5 B1 127.9(11)
C66 N5 B1 122.5(11)
N4 C85 C86 123.7(10)
N4 C85 H85 118.2
C86 C85 H85 118.2
F4 C45 C44 115.3(11)
F4 C45 C46 121.0(12)
C44 C45 C46 123.5(11)
C26 C21 C22 124.9(10)
C26 C21 Ir1 111.4(8)
C22 C21 Ir1 123.6(8)
C21 C26 C16 121.4(10)
C21 C26 C25 114.2(11)
C16 C26 C25 124.2(11)
C85 C86 C81 119.6(10)
C85 C86 H86 120.2
C81 C86 H86 120.2
C93 C94 C95 119.7(10)
C93 C94 C81 122.4(10)
C95 C94 C81 117.9(10)
C96 C95 C94 118.2(10)
C96 C95 H95 120.9
C94 C95 H95 120.9
C83 C82 C81 119.7(10)
C83 C82 H82 120.2
C81 C82 H82 120.2
F3 C43 C42 118.9(12)
F3 C43 C44 114.4(11)
C42 C43 C44 126.5(12)
C45 C44 C43 114.8(11)
C45 C44 H44 122.6
C43 C44 H44 122.6
C71 C70 C68 104.1(10)
C71 C70 C69 126.7(12)
C68 C70 C69 129.2(11)
C91 C96 C95 121.1(10)
C91 C96 H96 119.4
C95 C96 H96 119.4
C82 C81 C86 116.4(9)
C82 C81 C94 121.2(9)
C86 C81 C94 122.3(9)
C96 C91 C92 120.5(10)
C96 C91 C67 120.0(9)
C92 C91 C67 119.5(10)
N2 C36 C35 123.1(13)
N2 C36 C46 116.2(10)
C35 C36 C46 120.4(12)
C91 C92 C93 118.8(10)
C91 C92 H92 120.6
C93 C92 H92 120.6
N6 C72 C71 108.8(10)
N6 C72 C73 125.5(12)
C71 C72 C73 125.7(12)
C94 C93 C92 121.5(10)
C94 C93 H93 119.2
C92 C93 H93 119.2
N6 C68 C67 121.1(10)
N6 C68 C70 108.9(10)
C67 C68 C70 129.9(10)
C24 C23 C22 126.5(13)
C24 C23 F1 116.1(11)
C22 C23 F1 117.3(12)
C45 C46 C41 119.0(11)
C45 C46 C36 127.0(10)
C41 C46 C36 113.8(10)
C25 C24 C23 115.9(12)
C25 C24 H24 122.1
C23 C24 H24 122.1
C70 C69 H69A 109.5
C70 C69 H69B 109.5
H69A C69 H69B 109.5
C70 C69 H69C 109.5
H69A C69 H69C 109.5
H69B C69 H69C 109.5
C68 C67 C66 121.2(10)
C68 C67 C91 122.1(10)
C66 C67 C91 116.7(10)
C64 C65 H65A 109.5
C64 C65 H65B 109.5
H65A C65 H65B 109.5
C64 C65 H65C 109.5
H65A C65 H65C 109.5
H65B C65 H65C 109.5
C62 C66 N5 106.8(11)
C62 C66 C67 133.4(11)
N5 C66 C67 119.8(11)
C21 C22 C23 114.0(12)
C21 C22 H22 123.0
C23 C22 H22 123.0
C72 C71 C70 109.8(11)
C72 C71 H71 125.1
C70 C71 H71 125.1
N1 C16 C26 111.6(10)
N1 C16 C15 114.3(12)
C26 C16 C15 133.5(12)
C36 C35 C34 112.3(14)
C36 C35 H35 123.9
C34 C35 H35 123.9
N1 C12 C13 119.9(13)
N1 C12 H12 120.1
C13 C12 H12 120.1
N4 C83 C82 121.3(10)
N4 C83 H83 119.4
C82 C83 H83 119.4
C72 C73 H73A 109.5
C72 C73 H73B 109.5
H73A C73 H73B 109.5
C72 C73 H73C 109.5
H73A C73 H73C 109.5
H73B C73 H73C 109.5
C33 C34 C35 120.9(13)
C33 C34 H34 119.5
C35 C34 H34 119.5
C14 C13 C12 120.0(14)
C14 C13 H13 120.0
C12 C13 H13 120.0
C63 C62 C66 107.5(11)
C63 C62 C61 120.0(14)
C66 C62 C61 132.5(13)
C32 C33 C34 114.5(16)
C32 C33 H33 122.8
C34 C33 H33 122.8
N5 C64 C63 107.7(11)
N5 C64 C65 124.3(13)
C63 C64 C65 127.8(13)
F6 B1 F5 106.0(13)
F6 B1 N6 115.8(14)
F5 B1 N6 110.2(13)
F6 B1 N5 113.8(14)
F5 B1 N5 102.0(12)
N6 B1 N5 108.2(10)
C13 C14 C15 118.6(14)
C13 C14 H14 120.7
C15 C14 H14 120.7
C24 C25 F2 115.0(11)
C24 C25 C26 124.5(12)
F2 C25 C26 120.2(13)
C33 C32 N2 129.4(16)
C33 C32 H32 115.3
N2 C32 H32 115.3
C62 C63 C64 108.6(13)
C62 C63 H63 125.7
C64 C63 H63 125.7
C14 C15 C16 124.7(14)
C14 C15 H15 117.6
C16 C15 H15 117.6
C62 C61 H61A 109.5
C62 C61 H61B 109.5
H61A C61 H61B 109.5
C62 C61 H61C 109.5
H61A C61 H61C 109.5
H61B C61 H61C 109.5
N3A C50 Ir1 175.3(14)
N3 C50 Ir1 160(2)
C52 C51 C56 115.9(16)
C52 C51 N3 122.8(18)
C56 C51 N3 118.9(19)
C55 C56 C51 120.9(16)
C55 C56 C58 119.5(19)
C51 C56 C58 117.4(18)
C53 C52 C51 123.4(16)
C53 C52 C57 117.9(17)
C51 C52 C57 118.4(17)
C56 C58 H58A 109.5
C56 C58 H58B 109.5
H58A C58 H58B 109.5
C56 C58 H58C 109.5
H58A C58 H58C 109.5
H58B C58 H58C 109.5
C56 C58 H58D 109.5
H58A C58 H58D 141.1
H58B C58 H58D 56.3
H58C C58 H58D 56.3
C56 C58 H58E 109.5
H58A C58 H58E 56.3
H58B C58 H58E 141.1
H58C C58 H58E 56.3
H58D C58 H58E 109.5
C56 C58 H58F 109.5
H58A C58 H58F 56.3
H58B C58 H58F 56.3
H58C C58 H58F 141.1
H58D C58 H58F 109.5
H58E C58 H58F 109.5
C52 C57 H57A 109.5
C52 C57 H57B 109.5
H57A C57 H57B 109.5
C52 C57 H57C 109.5
H57A C57 H57C 109.5
H57B C57 H57C 109.5
C52 C57 H57D 109.5
H57A C57 H57D 141.1
H57B C57 H57D 56.3
H57C C57 H57D 56.3
C52 C57 H57E 109.5
H57A C57 H57E 56.3
H57B C57 H57E 141.1
H57C C57 H57E 56.3
H57D C57 H57E 109.5
C52 C57 H57F 109.5
H57A C57 H57F 56.3
H57B C57 H57F 56.3
H57C C57 H57F 141.1
H57D C57 H57F 109.5
H57E C57 H57F 109.5
C56 C55 C54 121.5(18)
C56 C55 H55 119.3
C54 C55 H55 119.3
C53 C54 C55 118.1(18)
C53 C54 H54 121.0
C55 C54 H54 121.0
C52 C53 C54 119.6(17)
C52 C53 H53 120.2
C54 C53 H53 120.2
C50 N3 C51 169(4)
C52A C51A C56A 117.3(12)
C52A C51A N3A 121.3(12)
C56A C51A N3A 121.1(12)
C55A C56A C51A 122.3(12)
C55A C56A C58A 118.7(12)
C51A C56A C58A 119.0(11)
C51A C52A C53A 120.0(12)
C51A C52A C57A 120.0(12)
C53A C52A C57A 120.0(12)
C56A C58A H58G 109.5
C56A C58A H58H 109.5
H58G C58A H58H 109.5
C56A C58A H58I 109.5
H58G C58A H58I 109.5
H58H C58A H58I 109.5
C56A C58A H58J 109.5
H58G C58A H58J 141.1
H58H C58A H58J 56.3
H58I C58A H58J 56.3
C56A C58A H58K 109.5
H58G C58A H58K 56.3
H58H C58A H58K 141.1
H58I C58A H58K 56.3
H58J C58A H58K 109.5
C56A C58A H58L 109.5
H58G C58A H58L 56.3
H58H C58A H58L 56.3
H58I C58A H58L 141.1
H58J C58A H58L 109.5
H58K C58A H58L 109.5
C52A C57A H57G 109.5
C52A C57A H57H 109.5
H57G C57A H57H 109.5
C52A C57A H57I 109.5
H57G C57A H57I 109.5
H57H C57A H57I 109.5
C52A C57A H57J 109.5
H57G C57A H57J 141.1
H57H C57A H57J 56.3
H57I C57A H57J 56.3
C52A C57A H57K 109.5
H57G C57A H57K 56.3
H57H C57A H57K 141.1
H57I C57A H57K 56.3
H57J C57A H57K 109.5
C52A C57A H57L 109.5
H57G C57A H57L 56.3
H57H C57A H57L 56.3
H57I C57A H57L 141.1
H57J C57A H57L 109.5
H57K C57A H57L 109.5
C56A C55A C54A 121.0(13)
C56A C55A H55A 119.5
C54A C55A H55A 119.5
C53A C54A C55A 115.0(13)
C53A C54A H54A 122.5
C55A C54A H54A 122.5
C52A C53A C54A 124.0(13)
C52A C53A H53A 118.0
C54A C53A H53A 118.0
C50 N3A C51A 166.9(16)
Cl5S C2S Cl4S 114(2)
Cl5S C2S H2S1 108.8
Cl4S C2S H2S1 108.8
Cl5S C2S H2S2 108.8
Cl4S C2S H2S2 108.8
H2S1 C2S H2S2 107.7
Cl2S C1S Cl1S 117.1(19)
Cl2S C1S H1S1 108.0
Cl1S C1S H1S1 108.0
Cl2S C1S H1S2 108.0
Cl1S C1S H1S2 108.0
H1S1 C1S H1S2 107.3
Cl1A C1A Cl2A 109.4(15)
Cl1A C1A H1A1 109.8
Cl2A C1A H1A1 109.8
Cl1A C1A H1A2 109.8
Cl2A C1A H1A2 109.8
H1A1 C1A H1A2 108.2

loop_
_geom_bond_atom_site_label_1
_geom_bond_atom_site_label_2
_geom_bond_distance
Ir1 C50 1.975(11)
Ir1 C41 2.035(10)
Ir1 C21 2.057(10)
Ir1 N1 2.071(9)
Ir1 N2 2.071(9)
Ir1 N4 2.218(8)
P1S F5S 1.481(12)
P1S F3S 1.552(16)
P1S F6S 1.587(14)
P1S F2S 1.615(15)
P1S F4S 1.652(15)
P1S F1S 1.660(13)
F4 C45 1.352(14)
F3 C43 1.349(15)
C41 C42 1.414(15)
C41 C46 1.423(14)
N2 C36 1.301(17)
N2 C32 1.335(17)
N4 C85 1.327(14)
N4 C83 1.364(13)
N6 C68 1.354(13)
N6 C72 1.371(15)
N6 B1 1.535(19)
N1 C12 1.374(15)
N1 C16 1.390(15)
F2 C25 1.403(16)
C42 C43 1.374(16)
C42 H42 0.9500
N5 C64 1.300(18)
N5 C66 1.420(14)
N5 B1 1.559(19)
C85 C86 1.345(14)
C85 H85 0.9500
C45 C44 1.37(2)
C45 C46 1.398(17)
C21 C26 1.362(16)
C21 C22 1.389(16)
C26 C16 1.425(18)
C26 C25 1.439(16)
C86 C81 1.430(14)
C86 H86 0.9500
F1 C23 1.397(16)
C94 C93 1.341(15)
C94 C95 1.444(14)
C94 C81 1.457(14)
C95 C96 1.415(14)
C95 H95 0.9500
C82 C83 1.383(14)
C82 C81 1.415(15)
C82 H82 0.9500
C43 C44 1.377(19)
C44 H44 0.9500
C70 C71 1.387(16)
C70 C68 1.455(17)
C70 C69 1.497(16)
F6 B1 1.292(18)
C96 C91 1.372(15)
C96 H96 0.9500
C91 C92 1.391(14)
C91 C67 1.498(14)
C36 C35 1.449(17)
C36 C46 1.481(18)
C92 C93 1.435(14)
C92 H92 0.9500
C72 C71 1.377(17)
C72 C73 1.451(16)
C93 H93 0.9500
C68 C67 1.385(16)
C23 C24 1.34(2)
C23 C22 1.391(16)
F5 B1 1.46(2)
C24 C25 1.34(2)
C24 H24 0.9500
C69 H69A 0.9800
C69 H69B 0.9800
C69 H69C 0.9800
C67 C66 1.431(17)
C65 C64 1.434(17)
C65 H65A 0.9800
C65 H65B 0.9800
C65 H65C 0.9800
C66 C62 1.376(19)
C22 H22 0.9500
C71 H71 0.9500
C16 C15 1.427(18)
C35 C34 1.53(3)
C35 H35 0.9500
C12 C13 1.413(19)
C12 H12 0.9500
C83 H83 0.9500
C73 H73A 0.9800
C73 H73B 0.9800
C73 H73C 0.9800
C34 C33 1.40(3)
C34 H34 0.9500
C13 C14 1.34(2)
C13 H13 0.9500
C62 C63 1.356(19)
C62 C61 1.471(18)
C33 C32 1.33(2)
C33 H33 0.9500
C64 C63 1.415(18)
C14 C15 1.35(2)
C14 H14 0.9500
C32 H32 0.9500
C63 H63 0.9500
C15 H15 0.9500
C61 H61A 0.9800
C61 H61B 0.9800
C61 H61C 0.9800
C50 N3A 1.153(17)
C50 N3 1.16(2)
C51 C52 1.324(15)
C51 C56 1.328(15)
C51 N3 1.46(2)
C56 C55 1.313(15)
C56 C58 1.60(2)
C52 C53 1.309(15)
C52 C57 1.61(2)
C58 H58A 0.9800
C58 H58B 0.9800
C58 H58C 0.9800
C58 H58D 0.9800
C58 H58E 0.9800
C58 H58F 0.9800
C57 H57A 0.9800
C57 H57B 0.9800
C57 H57C 0.9800
C57 H57D 0.9800
C57 H57E 0.9800
C57 H57F 0.9800
C55 C54 1.324(16)
C55 H55 0.9500
C54 C53 1.315(16)
C54 H54 0.9500
C53 H53 0.9500
C51A C52A 1.311(13)
C51A C56A 1.325(13)
C51A N3A 1.452(17)
C56A C55A 1.307(13)
C56A C58A 1.59(2)
C52A C53A 1.314(13)
C52A C57A 1.61(2)
C58A H58G 0.9800
C58A H58H 0.9800
C58A H58I 0.9800
C58A H58J 0.9800
C58A H58K 0.9800
C58A H58L 0.9800
C57A H57G 0.9800
C57A H57H 0.9800
C57A H57I 0.9800
C57A H57J 0.9800
C57A H57K 0.9800
C57A H57L 0.9800
C55A C54A 1.341(14)
C55A H55A 0.9500
C54A C53A 1.318(14)
C54A H54A 0.9500
C53A H53A 0.9500
Cl5S C2S 1.80(2)
Cl4S C2S 1.81(2)
C2S H2S1 0.9900
C2S H2S2 0.9900
C1S Cl2S 1.794(19)
C1S Cl1S 1.80(2)
C1S H1S1 0.9900
C1S H1S2 0.9900
C1A Cl1A 1.782(17)
C1A Cl2A 1.80(2)
C1A H1A1 0.9900
C1A H1A2 0.9900
